data_7205108
loop_
_publ_author_name
'Nayak, Susanta K.'
'Venugopala, K. N.'
'Chopra, Deepak'
'Row, T. N. Guru'

_publ_section_title
;
 Insights into conformational and packing features in a series of aryl
 substituted
 ethyl-6-methyl-4-phenyl-2-oxo-1,2,3,4-tetrahydropyrimidine-5-carboxylates
;
_journal_issue 2
_journal_name_full CrystEngComm
_journal_page_first 591
_journal_paper_doi 10.1039/c0ce00045k
_journal_volume 13
_journal_year 2011
_chemical_compound_source 'see text'
_chemical_formula_moiety 'C15 H18 N2 O5'
_chemical_formula_sum 'C15 H18 N2 O5'
_chemical_formula_weight 306.31
_chemical_name_systematic ?
_space_group_IT_number 14
_symmetry_cell_setting monoclinic
_symmetry_Int_Tables_number 14
_symmetry_space_group_name_Hall '-P 2yn'
_symmetry_space_group_name_H-M 'P 1 21/n 1'
_atom_sites_solution_hydrogens geom
_atom_sites_solution_primary direct
_atom_sites_solution_secondary difmap
_cell_angle_alpha 90
_cell_angle_beta 109.584(9)
_cell_angle_gamma 90
_cell_formula_units_Z 4
_cell_length_a 12.2806(10)
_cell_length_b 7.4567(6)
_cell_length_c 17.2659(14)
_cell_measurement_reflns_used 430
_cell_measurement_temperature 292(2)
_cell_measurement_theta_max 27.98
_cell_measurement_theta_min 0.97
_cell_volume 1489.6(2)
_computing_cell_refinement
;
CrysAlisPro, Oxford Diffraction Ltd.,
Version 1.171.33.34d
;
_computing_data_collection
;
CrysAlisPro, Oxford Diffraction Ltd.,
Version 1.171.33.34d (2009)
;
_computing_data_reduction
;
CrysAlisPro, Oxford Diffraction Ltd.,
Version 1.171.33.34d
;
_computing_molecular_graphics 'Ortep-3 for Windows (Farrugia, 1997) and CAMERON (Watkin et al., 1993)'
_computing_publication_material 'PLATON (Spek, 2003)'
_computing_structure_refinement 'SHELXL-97 (Sheldrick, 1997)'
_computing_structure_solution 'SHELXL-97 (Sheldrick, 1997)'
_diffrn_ambient_temperature 292(2)
_diffrn_detector_area_resol_mean 16.0839
_diffrn_measured_fraction_theta_full 0.998
_diffrn_measured_fraction_theta_max 0.998
_diffrn_measurement_details
;
1 omega -17.00 12.00 1.0000 15.0000
omega____ theta____ kappa____ phi______ frames
- -17.0427 -77.0000 0.0000 29

2 omega -87.00 -58.00 1.0000 15.0000
omega____ theta____ kappa____ phi______ frames
- -17.0427 179.0000 150.0000 29

3 omega -7.00 91.00 1.0000 15.0000
omega____ theta____ kappa____ phi______ frames
- 18.9177 37.0000 150.0000 98

4 omega 3.00 91.00 1.0000 15.0000
omega____ theta____ kappa____ phi______ frames
- 18.9177 37.0000 60.0000 88

5 omega -87.00 13.00 1.0000 15.0000
omega____ theta____ kappa____ phi______ frames
- -17.0427 -77.0000 -90.0000 100

6 omega -94.00 -34.00 1.0000 15.0000
omega____ theta____ kappa____ phi______ frames
- -17.0427 179.0000 60.0000 60

7 omega -94.00 -34.00 1.0000 15.0000
omega____ theta____ kappa____ phi______ frames
- -17.0427 179.0000 -180.0000 60

8 omega -47.00 53.00 1.0000 15.0000
omega____ theta____ kappa____ phi______ frames
- -17.0427 77.0000 30.0000 100

;
_diffrn_measurement_device_type 'Goniometer Xcalibur, detector: Eos (Nova)'
_diffrn_measurement_method '\w scans'
_diffrn_orient_matrix_UB_11 -0.0521183343
_diffrn_orient_matrix_UB_12 -0.0174247475
_diffrn_orient_matrix_UB_13 0.0078915189
_diffrn_orient_matrix_UB_21 -0.0299360879
_diffrn_orient_matrix_UB_22 -0.0083441756
_diffrn_orient_matrix_UB_23 -0.0428346693
_diffrn_orient_matrix_UB_31 0.0124487087
_diffrn_orient_matrix_UB_32 -0.0933108870
_diffrn_orient_matrix_UB_33 0.0023387983
_diffrn_radiation_monochromator graphite
_diffrn_radiation_source 'Enhance (Mo) X-ray Source'
_diffrn_radiation_type 'Mo K\a'
_diffrn_radiation_wavelength 0.7107
_diffrn_reflns_av_R_equivalents 0.0424
_diffrn_reflns_av_sigmaI/netI 0.0351
_diffrn_reflns_limit_h_max 15
_diffrn_reflns_limit_h_min -14
_diffrn_reflns_limit_k_max 9
_diffrn_reflns_limit_k_min -9
_diffrn_reflns_limit_l_max 21
_diffrn_reflns_limit_l_min -21
_diffrn_reflns_number 15352
_diffrn_reflns_reduction_process
;
;
_diffrn_reflns_theta_full 26.00
_diffrn_reflns_theta_max 26.00
_diffrn_reflns_theta_min 3.25
_exptl_absorpt_coefficient_mu 0.103
_exptl_absorpt_correction_T_max 0.9816
_exptl_absorpt_correction_T_min 0.9596
_exptl_absorpt_correction_type multi-scan
_exptl_absorpt_process_details
;
CrysAlisPro, Oxford Diffraction Ltd.,
Version 1.171.33.34d
Empirical absorption correction using spherical harmonics,
implemented in SCALE3 ABSPACK scaling algorithm.
;
_exptl_crystal_colour colorless
_exptl_crystal_density_diffrn 1.366
_exptl_crystal_density_method 'Not Measured'
_exptl_crystal_description plate
_exptl_crystal_F_000 648
_exptl_crystal_size_max 0.30
_exptl_crystal_size_mid 0.24
_exptl_crystal_size_min 0.18
_refine_diff_density_max 0.441
_refine_diff_density_min -0.260
_refine_diff_density_rms 0.041
_refine_ls_extinction_method none
_refine_ls_goodness_of_fit_ref 1.077
_refine_ls_hydrogen_treatment constr
_refine_ls_matrix_type full
_refine_ls_number_parameters 212
_refine_ls_number_reflns 2923
_refine_ls_number_restraints 0
_refine_ls_restrained_S_all 1.077
_refine_ls_R_factor_all 0.0838
_refine_ls_R_factor_gt 0.0525
_refine_ls_shift/su_max 0.002
_refine_ls_shift/su_mean 0.000
_refine_ls_structure_factor_coef Fsqd
_refine_ls_weighting_details 'calc w=1/[\s^2^(Fo^2^)+(0.0796P)^2^+0.1929P] where P=(Fo^2^+2Fc^2^)/3'
_refine_ls_weighting_scheme calc
_refine_ls_wR_factor_gt 0.1437
_refine_ls_wR_factor_ref 0.1563
_reflns_number_gt 1887
_reflns_number_total 2923
_reflns_threshold_expression >2sigma(I)
_cod_data_source_file C0CE00045K.TXT
_cod_data_source_block o4o3oc
_cod_depositor_comments
;
The following automatic conversions were performed:
'_symmetry_cell_setting' value 'Monoclinic' changed to 'monoclinic'
according to '/home/saulius/struct/CIF-dictionaries/cif_core.dic'
dictionary named 'cif_core.dic' version 2.4.1 from 2010-06-29.

Automatic conversion script
Id: cif_fix_enum 1555 2011-01-17 13:19:09Z saulius 
;
_cod_original_sg_symbol_H-M 'P 21/n'
_cod_database_code 7205108

loop_
_symmetry_equiv_pos_site_id
_symmetry_equiv_pos_as_xyz
1 x,y,z
2 1/2-x,1/2+y,1/2-z
3 -x,-y,-z
4 1/2+x,1/2-y,1/2+z

loop_
_atom_site_label
_atom_site_type_symbol
_atom_site_fract_x
_atom_site_fract_y
_atom_site_fract_z
_atom_site_U_iso_or_equiv
_atom_site_adp_type
_atom_site_occupancy
_atom_site_symmetry_multiplicity
_atom_site_calc_flag
_atom_site_refinement_flags
_atom_site_disorder_assembly
_atom_site_disorder_group
O1 O -0.27501(12) 0.0472(2) 0.24550(10) 0.0476(4) Uani 1 1 d . . .
O4 O 0.1964(2) 0.2316(3) 0.08762(13) 0.0813(7) Uani 1 1 d . . .
H4O H 0.1820 0.3287 0.0641 0.122 Uiso 1 1 calc R . .
N2 N -0.11452(14) 0.2065(2) 0.31420(11) 0.0387(5) Uani 1 1 d . . .
H2N H -0.1525 0.3051 0.3094 0.046 Uiso 1 1 calc R . .
O5 O 0.07201(18) 0.5098(3) 0.10856(11) 0.0746(6) Uani 1 1 d . A .
O2 O 0.21556(16) -0.0541(3) 0.51635(11) 0.0714(6) Uani 1 1 d . . .
O3 O 0.19839(15) 0.2348(2) 0.48684(12) 0.0709(6) Uani 1 1 d . . .
N1 N -0.11159(14) -0.1003(2) 0.32084(11) 0.0409(5) Uani 1 1 d . . .
H1N H -0.1393 -0.2010 0.2986 0.049 Uiso 1 1 calc R . .
C1 C -0.17235(17) 0.0537(3) 0.29040(13) 0.0365(5) Uani 1 1 d . . .
C4 C 0.01223(17) 0.2115(3) 0.34832(13) 0.0364(5) Uani 1 1 d . A .
H4 H 0.0351 0.3213 0.3810 0.044 Uiso 1 1 calc R . .
C3 C 0.05288(17) 0.0523(3) 0.40528(12) 0.0363(5) Uani 1 1 d . . .
C10 C 0.12938(19) 0.0770(3) 0.26576(14) 0.0451(6) Uani 1 1 d . A .
H10 H 0.1442 -0.0230 0.3000 0.054 Uiso 1 1 calc R . .
C14 C 0.04319(19) 0.3658(3) 0.22780(14) 0.0460(6) Uani 1 1 d . A .
H14 H -0.0003 0.4610 0.2364 0.055 Uiso 1 1 calc R . .
C9 C 0.06459(17) 0.2165(3) 0.27968(13) 0.0367(5) Uani 1 1 d . . .
C2 C -0.00691(18) -0.1011(3) 0.38630(13) 0.0366(5) Uani 1 1 d . A .
C8 C 0.0245(2) -0.2804(3) 0.42713(16) 0.0503(6) Uani 1 1 d . . .
H8A H 0.0758 -0.3416 0.4045 0.076 Uiso 1 1 calc R A .
H8B H -0.0443 -0.3504 0.4178 0.076 Uiso 1 1 calc R . .
H8C H 0.0621 -0.2638 0.4851 0.076 Uiso 1 1 calc R . .
C13 C 0.0869(2) 0.3716(3) 0.16345(14) 0.0511(6) Uani 1 1 d . . .
C11 C 0.1727(2) 0.0842(4) 0.20113(15) 0.0520(6) Uani 1 1 d . . .
H11 H 0.2163 -0.0108 0.1925 0.062 Uiso 1 1 calc R A .
C12 C 0.1520(2) 0.2282(4) 0.15068(15) 0.0528(7) Uani 1 1 d . A .
C5 C 0.1621(2) 0.0671(3) 0.47452(14) 0.0449(6) Uani 1 1 d . A .
C6A C 0.3045(4) 0.2572(6) 0.5585(5) 0.0579(16) Uani 0.762(17) 1 d P A 1
H6A1 H 0.2963 0.1970 0.6060 0.069 Uiso 0.762(17) 1 calc PR A 1
H6A2 H 0.3700 0.2058 0.5471 0.069 Uiso 0.762(17) 1 calc PR A 1
C6B C 0.3279(15) 0.308(3) 0.5193(15) 0.070(7) Uani 0.238(17) 1 d P A 2
H6B1 H 0.3817 0.2144 0.5475 0.084 Uiso 0.238(17) 1 calc PR A 2
H6B2 H 0.3507 0.3545 0.4746 0.084 Uiso 0.238(17) 1 calc PR A 2
C15 C 0.0114(3) 0.6641(4) 0.1208(2) 0.0886(11) Uani 1 1 d . . .
H15A H -0.0651 0.6303 0.1183 0.133 Uiso 1 1 calc R A .
H15B H 0.0067 0.7508 0.0787 0.133 Uiso 1 1 calc R . .
H15C H 0.0518 0.7153 0.1737 0.133 Uiso 1 1 calc R . .
C7 C 0.3219(3) 0.4458(5) 0.5742(2) 0.0998(12) Uani 1 1 d . . .
H7A H 0.3904 0.4644 0.6208 0.150 Uiso 1 1 calc R A 1
H7B H 0.2565 0.4953 0.5854 0.150 Uiso 1 1 calc R A 1
H7C H 0.3303 0.5039 0.5269 0.150 Uiso 1 1 calc R A 1

loop_
_atom_site_aniso_label
_atom_site_aniso_U_11
_atom_site_aniso_U_22
_atom_site_aniso_U_33
_atom_site_aniso_U_23
_atom_site_aniso_U_13
_atom_site_aniso_U_12
O1 0.0277(8) 0.0400(9) 0.0626(10) -0.0004(7) -0.0014(7) -0.0008(7)
O4 0.0879(16) 0.1021(17) 0.0628(13) 0.0054(11) 0.0371(13) -0.0142(13)
N2 0.0274(9) 0.0311(10) 0.0507(11) -0.0028(8) 0.0039(8) 0.0022(7)
O5 0.0895(15) 0.0624(13) 0.0619(12) 0.0239(10) 0.0121(11) -0.0098(11)
O2 0.0603(12) 0.0742(14) 0.0553(11) 0.0048(10) -0.0128(9) 0.0173(10)
O3 0.0469(11) 0.0579(12) 0.0768(13) -0.0106(9) -0.0206(9) -0.0029(9)
N1 0.0343(10) 0.0309(10) 0.0481(11) -0.0020(8) 0.0015(9) -0.0004(8)
C1 0.0302(12) 0.0362(12) 0.0395(12) 0.0001(9) 0.0067(9) 0.0017(9)
C4 0.0256(11) 0.0319(11) 0.0424(12) -0.0054(9) -0.0010(9) 0.0008(9)
C3 0.0310(11) 0.0414(13) 0.0325(11) -0.0010(9) 0.0055(9) 0.0054(10)
C10 0.0374(12) 0.0492(14) 0.0450(13) 0.0078(11) 0.0088(10) 0.0042(11)
C14 0.0384(13) 0.0396(13) 0.0499(14) 0.0015(11) 0.0014(11) -0.0055(10)
C9 0.0271(11) 0.0360(12) 0.0377(12) 0.0001(9) -0.0016(9) -0.0045(9)
C2 0.0345(12) 0.0389(12) 0.0345(11) 0.0010(9) 0.0093(9) 0.0065(9)
C8 0.0478(14) 0.0429(14) 0.0554(15) 0.0080(11) 0.0108(12) 0.0076(11)
C13 0.0490(14) 0.0481(15) 0.0431(14) 0.0097(11) -0.0018(11) -0.0165(12)
C11 0.0412(14) 0.0613(16) 0.0513(15) 0.0006(12) 0.0128(12) 0.0058(12)
C12 0.0431(14) 0.0683(18) 0.0447(14) 0.0000(13) 0.0117(12) -0.0139(13)
C5 0.0392(13) 0.0512(15) 0.0370(12) -0.0088(11) 0.0028(10) 0.0093(12)
C6A 0.035(2) 0.070(3) 0.049(3) 0.007(2) -0.0121(18) -0.0143(17)
C6B 0.052(9) 0.082(12) 0.053(10) -0.001(9) -0.014(7) 0.013(7)
C15 0.114(3) 0.0551(19) 0.075(2) 0.0250(16) 0.004(2) -0.0074(18)
C7 0.084(2) 0.099(3) 0.080(2) -0.010(2) -0.0201(19) -0.022(2)

loop_
_atom_type_symbol
_atom_type_description
_atom_type_scat_dispersion_real
_atom_type_scat_dispersion_imag
_atom_type_scat_source
O O 0.0106 0.0060 'International Tables Vol C Tables 4.2.6.8 and 6.1.1.4'
N N 0.0061 0.0033 'International Tables Vol C Tables 4.2.6.8 and 6.1.1.4'
H H 0.0000 0.0000 'International Tables Vol C Tables 4.2.6.8 and 6.1.1.4'
C C 0.0033 0.0016 'International Tables Vol C Tables 4.2.6.8 and 6.1.1.4'

loop_
_geom_angle_atom_site_label_1
_geom_angle_atom_site_label_2
_geom_angle_atom_site_label_3
_geom_angle
_geom_angle_site_symmetry_1
_geom_angle_site_symmetry_3
_geom_angle_publ_flag
C12 O4 H4O 109.5 . . ?
C1 N2 C4 121.95(17) . . ?
C1 N2 H2N 119.0 . . ?
C4 N2 H2N 119.0 . . ?
C13 O5 C15 117.4(2) . . ?
C5 O3 C6A 113.5(3) . . ?
C5 O3 C6B 128.5(7) . . ?
C1 N1 C2 123.15(18) . . ?
C1 N1 H1N 118.4 . . ?
C2 N1 H1N 118.4 . . ?
O1 C1 N2 123.45(19) . . ?
O1 C1 N1 120.97(19) . . ?
N2 C1 N1 115.56(18) . . ?
N2 C4 C3 108.34(17) . . ?
N2 C4 C9 110.79(16) . . ?
C3 C4 C9 112.97(17) . . ?
N2 C4 H4 108.2 . . ?
C3 C4 H4 108.2 . . ?
C9 C4 H4 108.2 . . ?
C2 C3 C5 122.6(2) . . ?
C2 C3 C4 118.42(18) . . ?
C5 C3 C4 118.75(19) . . ?
C9 C10 C11 120.6(2) . . ?
C9 C10 H10 119.7 . . ?
C11 C10 H10 119.7 . . ?
C13 C14 C9 119.9(2) . . ?
C13 C14 H14 120.1 . . ?
C9 C14 H14 120.1 . . ?
C10 C9 C14 119.0(2) . . ?
C10 C9 C4 122.32(19) . . ?
C14 C9 C4 118.7(2) . . ?
C3 C2 N1 118.31(19) . . ?
C3 C2 C8 127.8(2) . . ?
N1 C2 C8 113.91(19) . . ?
C2 C8 H8A 109.5 . . ?
C2 C8 H8B 109.5 . . ?
H8A C8 H8B 109.5 . . ?
C2 C8 H8C 109.5 . . ?
H8A C8 H8C 109.5 . . ?
H8B C8 H8C 109.5 . . ?
O5 C13 C14 125.4(2) . . ?
O5 C13 C12 114.7(2) . . ?
C14 C13 C12 119.9(2) . . ?
C12 C11 C10 120.6(2) . . ?
C12 C11 H11 119.7 . . ?
C10 C11 H11 119.7 . . ?
C11 C12 O4 119.2(3) . . ?
C11 C12 C13 120.0(2) . . ?
O4 C12 C13 120.8(2) . . ?
O2 C5 O3 121.8(2) . . ?
O2 C5 C3 126.6(2) . . ?
O3 C5 C3 111.59(19) . . ?
C7 C6A O3 107.7(3) . . ?
C7 C6A H6A1 110.2 . . ?
O3 C6A H6A1 110.2 . . ?
C7 C6A H6A2 110.2 . . ?
O3 C6A H6A2 110.2 . . ?
H6A1 C6A H6A2 108.5 . . ?
C7 C6B O3 102.3(14) . . ?
C7 C6B H6B1 111.3 . . ?
O3 C6B H6B1 111.3 . . ?
C7 C6B H6B2 111.3 . . ?
O3 C6B H6B2 111.3 . . ?
H6B1 C6B H6B2 109.2 . . ?
O5 C15 H15A 109.5 . . ?
O5 C15 H15B 109.5 . . ?
H15A C15 H15B 109.5 . . ?
O5 C15 H15C 109.5 . . ?
H15A C15 H15C 109.5 . . ?
H15B C15 H15C 109.5 . . ?
C6B C7 H7A 115.9 . . ?
C6A C7 H7A 109.5 . . ?
C6B C7 H7B 130.4 . . ?
C6A C7 H7B 109.5 . . ?
H7A C7 H7B 109.5 . . ?
C6A C7 H7C 109.5 . . ?
H7A C7 H7C 109.5 . . ?
H7B C7 H7C 109.5 . . ?

loop_
_geom_bond_atom_site_label_1
_geom_bond_atom_site_label_2
_geom_bond_distance
_geom_bond_site_symmetry_2
_geom_bond_publ_flag
O1 C1 1.240(2) . ?
O4 C12 1.371(3) . ?
O4 H4O 0.8200 . ?
N2 C1 1.333(3) . ?
N2 C4 1.469(2) . ?
N2 H2N 0.8600 . ?
O5 C13 1.370(3) . ?
O5 C15 1.425(4) . ?
O2 C5 1.205(3) . ?
O3 C5 1.321(3) . ?
O3 C6A 1.475(4) . ?
O3 C6B 1.59(2) . ?
N1 C1 1.374(3) . ?
N1 C2 1.399(3) . ?
N1 H1N 0.8600 . ?
C4 C3 1.515(3) . ?
C4 C9 1.527(3) . ?
C4 H4 0.9800 . ?
C3 C2 1.339(3) . ?
C3 C5 1.472(3) . ?
C10 C9 1.379(3) . ?
C10 C11 1.389(3) . ?
C10 H10 0.9300 . ?
C14 C13 1.387(3) . ?
C14 C9 1.397(3) . ?
C14 H14 0.9300 . ?
C2 C8 1.500(3) . ?
C8 H8A 0.9600 . ?
C8 H8B 0.9600 . ?
C8 H8C 0.9600 . ?
C13 C12 1.396(4) . ?
C11 C12 1.352(3) . ?
C11 H11 0.9300 . ?
C6A C7 1.435(5) . ?
C6A H6A1 0.9700 . ?
C6A H6A2 0.9700 . ?
C6B C7 1.420(16) . ?
C6B H6B1 0.9700 . ?
C6B H6B2 0.9700 . ?
C15 H15A 0.9600 . ?
C15 H15B 0.9600 . ?
C15 H15C 0.9600 . ?
C7 H7A 0.9600 . ?
C7 H7B 0.9600 . ?
C7 H7C 0.9600 . ?

loop_
_geom_torsion_atom_site_label_1
_geom_torsion_atom_site_label_2
_geom_torsion_atom_site_label_3
_geom_torsion_atom_site_label_4
_geom_torsion
_geom_torsion_site_symmetry_1
_geom_torsion_site_symmetry_2
_geom_torsion_site_symmetry_3
_geom_torsion_site_symmetry_4
_geom_torsion_publ_flag
C4 N2 C1 O1 -163.5(2) . . . . ?
C4 N2 C1 N1 18.2(3) . . . . ?
C2 N1 C1 O1 -164.04(19) . . . . ?
C2 N1 C1 N2 14.2(3) . . . . ?
C1 N2 C4 C3 -40.7(3) . . . . ?
C1 N2 C4 C9 83.7(2) . . . . ?
N2 C4 C3 C2 34.3(3) . . . . ?
C9 C4 C3 C2 -88.9(2) . . . . ?
N2 C4 C3 C5 -151.52(18) . . . . ?
C9 C4 C3 C5 85.3(2) . . . . ?
C11 C10 C9 C14 -0.1(3) . . . . ?
C11 C10 C9 C4 178.1(2) . . . . ?
C13 C14 C9 C10 0.1(3) . . . . ?
C13 C14 C9 C4 -178.16(18) . . . . ?
N2 C4 C9 C10 -113.7(2) . . . . ?
C3 C4 C9 C10 8.1(3) . . . . ?
N2 C4 C9 C14 64.5(2) . . . . ?
C3 C4 C9 C14 -173.74(18) . . . . ?
C5 C3 C2 N1 178.13(18) . . . . ?
C4 C3 C2 N1 -7.9(3) . . . . ?
C5 C3 C2 C8 -2.0(4) . . . . ?
C4 C3 C2 C8 172.0(2) . . . . ?
C1 N1 C2 C3 -19.1(3) . . . . ?
C1 N1 C2 C8 161.0(2) . . . . ?
C15 O5 C13 C14 3.2(4) . . . . ?
C15 O5 C13 C12 -176.9(2) . . . . ?
C9 C14 C13 O5 180.0(2) . . . . ?
C9 C14 C13 C12 0.1(3) . . . . ?
C9 C10 C11 C12 0.0(3) . . . . ?
C10 C11 C12 O4 179.7(2) . . . . ?
C10 C11 C12 C13 0.2(4) . . . . ?
O5 C13 C12 C11 179.9(2) . . . . ?
C14 C13 C12 C11 -0.2(3) . . . . ?
O5 C13 C12 O4 0.3(3) . . . . ?
C14 C13 C12 O4 -179.8(2) . . . . ?
C6A O3 C5 O2 -3.4(5) . . . . ?
C6B O3 C5 O2 32.4(15) . . . . ?
C6A O3 C5 C3 176.9(4) . . . . ?
C6B O3 C5 C3 -147.3(14) . . . . ?
C2 C3 C5 O2 7.4(4) . . . . ?
C4 C3 C5 O2 -166.6(2) . . . . ?
C2 C3 C5 O3 -173.0(2) . . . . ?
C4 C3 C5 O3 13.0(3) . . . . ?
C5 O3 C6A C7 -169.2(4) . . . . ?
C6B O3 C6A C7 66.0(10) . . . . ?
C5 O3 C6B C7 -138.5(8) . . . . ?
C6A O3 C6B C7 -64.2(14) . . . . ?
O3 C6B C7 C6A 59.4(16) . . . . ?
O3 C6A C7 C6B -72.6(11) . . . . ?
